data_7233511
loop_
_publ_author_name
'Benjamin D. Lindner'
'Yexiang Zhang'
'Stefan Hofle'
'Nancy Berger'
'Claudia Teusch'
'Malte Jesper'
'Kenneth I. Hardcastle'
'Xuhong Qian'
'Uli Lemmer'
'Alexander Colsmann'
'Uwe H. F. Bunz'
'Manuel Hamburger'

_publ_section_title
;
 N-Fused quinoxalines and benzoquinoxalines as attractive emitters for
 organic light emitting diodes
;
_journal_name_full 'Journal of Materials Chemistry C'
_journal_page_first 5718
_journal_page_last 5724
_journal_paper_doi 10.1039/C3TC30828F
_journal_volume 1
_journal_year 2013
_chemical_formula_sum 'C34 H46 Cl2 N2 Si2'
_chemical_formula_weight 609.81
_space_group_IT_number 14
_space_group_name_Hall '-P 2ybc'
_space_group_name_H-M_alt 'P 1 21/c 1'
_symmetry_cell_setting monoclinic
_symmetry_space_group_name_H-M 'P 1 21/c 1'
_atom_sites_solution_hydrogens geom
_atom_sites_solution_primary direct
_atom_sites_solution_secondary difmap
_cell_angle_alpha 90.00
_cell_angle_beta 98.656(2)
_cell_angle_gamma 90.00
_cell_formula_units_Z 4
_cell_length_a 14.5958(11)
_cell_length_b 14.9387(10)
_cell_length_c 16.2175(11)
_cell_measurement_reflns_used 2134
_cell_measurement_temperature 200(2)
_cell_volume 3495.8(4)
_computing_cell_refinement 'Bruker SAINT'
_computing_data_collection 'Bruker SMART'
_computing_data_reduction 'Bruker SAINT'
_computing_molecular_graphics 'Bruker SHELXTL'
_computing_publication_material 'Bruker SHELXTL'
_computing_structure_refinement 'SHELXL-97 (Sheldrick, 2008)'
_computing_structure_solution 'SHELXS-97 (Sheldrick, 2008)'
_diffrn_ambient_temperature 200(2)
_diffrn_measured_fraction_theta_full 0.999
_diffrn_measured_fraction_theta_max 0.999
_diffrn_measurement_device_type 'Bruker SMART CCD'
_diffrn_measurement_method '\w scans'
_diffrn_radiation_monochromator graphite
_diffrn_radiation_source 'fine-focus sealed tube'
_diffrn_radiation_type MoK\a
_diffrn_radiation_wavelength 0.71073
_diffrn_reflns_av_R_equivalents 0.0847
_diffrn_reflns_av_sigmaI/netI 0.1034
_diffrn_reflns_limit_h_max 11
_diffrn_reflns_limit_h_min -15
_diffrn_reflns_limit_k_max 12
_diffrn_reflns_limit_k_min -15
_diffrn_reflns_limit_l_max 16
_diffrn_reflns_limit_l_min -16
_diffrn_reflns_number 10721
_diffrn_reflns_theta_full 21.52
_diffrn_reflns_theta_max 21.52
_diffrn_reflns_theta_min 1.86
_exptl_absorpt_coefficient_mu 0.279
_exptl_absorpt_correction_T_max 0.9673
_exptl_absorpt_correction_T_min 0.9516
_exptl_absorpt_correction_type multi-scan
_exptl_absorpt_process_details
;
Sheldrick, G. M. (2008). <i>SADABS</i>. University of G\"ottingen, Germany.
;
_exptl_crystal_colour orange
_exptl_crystal_density_diffrn 1.159
_exptl_crystal_density_method 'not measured'
_exptl_crystal_description polyhedron
_exptl_crystal_F_000 1304
_exptl_crystal_size_max 0.18
_exptl_crystal_size_mid 0.16
_exptl_crystal_size_min 0.12
_refine_diff_density_max 0.284
_refine_diff_density_min -0.215
_refine_diff_density_rms 0.048
_refine_ls_extinction_method none
_refine_ls_goodness_of_fit_ref 0.997
_refine_ls_hydrogen_treatment constr
_refine_ls_matrix_type full
_refine_ls_number_parameters 388
_refine_ls_number_reflns 4033
_refine_ls_number_restraints 21
_refine_ls_restrained_S_all 0.995
_refine_ls_R_factor_all 0.1088
_refine_ls_R_factor_gt 0.0518
_refine_ls_shift/su_max 0.001
_refine_ls_shift/su_mean 0.000
_refine_ls_structure_factor_coef Fsqd
_refine_ls_weighting_details 'calc w=1/[\s^2^(Fo^2^)+(0.0489P)^2^+0.0000P] where P=(Fo^2^+2Fc^2^)/3'
_refine_ls_weighting_scheme calc
_refine_ls_wR_factor_gt 0.1057
_refine_ls_wR_factor_ref 0.1273
_reflns_number_gt 2372
_reflns_number_total 4033
_reflns_threshold_expression >2sigma(I)
_cod_data_source_file 1000001.cif
_cod_data_source_block PCOD1000001
_cod_depositor_comments
;
The following automatic conversions were performed:

data item '_symmetry_cell_setting' value 'Monoclinic' was changed to
'monoclinic' in accordance with the built-in table derived from the
CIF Core dictionary named 'cif_core.dic' version 2.4.5 last updated
on 2014-11-21.

Automatic conversion script
Id: cif_fix_values 6909 2019-04-08 15:41:33Z antanas 
;
_cod_original_sg_symbol_H-M P2(1)/c
_cod_database_code 7233511

loop_
_symmetry_equiv_pos_as_xyz
'x, y, z'
'-x, y+1/2, -z+1/2'
'-x, -y, -z'
'x, -y-1/2, z-1/2'

loop_
_atom_site_label
_atom_site_type_symbol
_atom_site_fract_x
_atom_site_fract_y
_atom_site_fract_z
_atom_site_U_iso_or_equiv
_atom_site_adp_type
_atom_site_occupancy
_atom_site_symmetry_multiplicity
_atom_site_calc_flag
_atom_site_refinement_flags
_atom_site_disorder_assembly
_atom_site_disorder_group
Si1 Si 0.95661(9) 0.12903(9) 0.29322(8) 0.0494(4) Uani 1 1 d . . .
Si2 Si 1.58058(8) -0.32738(8) 0.17013(8) 0.0394(4) Uani 1 1 d . . .
Cl1 Cl 1.16611(10) 0.08974(9) -0.03118(8) 0.0736(5) Uani 1 1 d . A .
Cl2 Cl 1.33978(9) -0.02614(9) -0.06187(7) 0.0621(4) Uani 1 1 d . . .
C1 C 1.1177(3) 0.0099(3) 0.2657(3) 0.0393(12) Uani 1 1 d . . .
C2 C 1.0549(3) 0.0556(3) 0.2797(3) 0.0488(13) Uani 1 1 d . A .
C3 C 1.4177(3) -0.2120(3) 0.2029(2) 0.0345(11) Uani 1 1 d . A .
C4 C 1.4826(3) -0.2569(3) 0.1902(3) 0.0377(12) Uani 1 1 d . . .
C11 C 1.1929(3) -0.0463(3) 0.2515(3) 0.0321(11) Uani 1 1 d . A .
C12 C 1.2244(3) -0.0444(3) 0.1738(3) 0.0312(11) Uani 1 1 d . . .
N13 N 1.1828(2) 0.0128(2) 0.1125(2) 0.0402(10) Uani 1 1 d . A .
C14 C 1.2168(3) 0.0156(3) 0.0440(3) 0.0432(13) Uani 1 1 d . . .
C15 C 1.2941(3) -0.0379(3) 0.0296(3) 0.0395(12) Uani 1 1 d . A .
N16 N 1.3331(2) -0.0946(2) 0.0837(2) 0.0347(9) Uani 1 1 d . . .
C17 C 1.2990(3) -0.0992(3) 0.1585(3) 0.0304(11) Uani 1 1 d . A .
C18 C 1.3418(3) -0.1583(3) 0.2200(3) 0.0290(11) Uani 1 1 d . . .
C19 C 1.3112(3) -0.1611(3) 0.2987(3) 0.0318(11) Uani 1 1 d . A .
C20 C 1.3535(3) -0.2180(3) 0.3634(3) 0.0408(12) Uani 1 1 d . . .
H20 H 1.4022 -0.2568 0.3534 0.049 Uiso 1 1 calc R A .
C21 C 1.3253(3) -0.2177(3) 0.4396(3) 0.0497(13) Uani 1 1 d . A .
H21 H 1.3543 -0.2562 0.4823 0.060 Uiso 1 1 calc R . .
C22 C 1.2534(3) -0.1606(3) 0.4551(3) 0.0522(14) Uani 1 1 d . . .
H22 H 1.2347 -0.1607 0.5087 0.063 Uiso 1 1 calc R A .
C23 C 1.2105(3) -0.1056(3) 0.3954(3) 0.0451(13) Uani 1 1 d . A .
H23 H 1.1618 -0.0678 0.4074 0.054 Uiso 1 1 calc R . .
C24 C 1.2378(3) -0.1039(3) 0.3141(3) 0.0331(11) Uani 1 1 d . . .
C31 C 1.0089(9) 0.2140(7) 0.3782(5) 0.052(3) Uani 0.662(17) 1 d PDU A 1
H31 H 1.0616 0.2442 0.3567 0.063 Uiso 0.662(17) 1 calc PR A 1
C32 C 0.9388(11) 0.2864(10) 0.3894(15) 0.069(4) Uani 0.662(17) 1 d PDU A 1
H32A H 0.8798 0.2587 0.3968 0.103 Uiso 0.662(17) 1 calc PR A 1
H32B H 0.9296 0.3250 0.3399 0.103 Uiso 0.662(17) 1 calc PR A 1
H32C H 0.9619 0.3224 0.4387 0.103 Uiso 0.662(17) 1 calc PR A 1
C33 C 1.0489(10) 0.1693(8) 0.4604(6) 0.084(4) Uani 0.662(17) 1 d PDU A 1
H33A H 1.0773 0.2148 0.4997 0.126 Uiso 0.662(17) 1 calc PR A 1
H33B H 1.0959 0.1254 0.4504 0.126 Uiso 0.662(17) 1 calc PR A 1
H33C H 0.9992 0.1390 0.4839 0.126 Uiso 0.662(17) 1 calc PR A 1
C34 C 0.9298(3) 0.1951(3) 0.1955(3) 0.0533(14) Uani 1 1 d D A .
H34 H 0.8741 0.2325 0.2005 0.064 Uiso 1 1 calc R . .
C35 C 1.0082(4) 0.2592(4) 0.1817(4) 0.094(2) Uani 1 1 d D . .
H35A H 1.0648 0.2249 0.1789 0.142 Uiso 1 1 calc R A .
H35B H 1.0192 0.3018 0.2281 0.142 Uiso 1 1 calc R . .
H35C H 0.9905 0.2919 0.1293 0.142 Uiso 1 1 calc R . .
C36 C 0.9050(4) 0.1355(4) 0.1190(3) 0.0833(18) Uani 1 1 d D . .
H36A H 0.8892 0.1730 0.0693 0.125 Uiso 1 1 calc R A .
H36B H 0.8519 0.0978 0.1262 0.125 Uiso 1 1 calc R . .
H36C H 0.9581 0.0975 0.1123 0.125 Uiso 1 1 calc R . .
C37 C 0.8576(3) 0.0509(4) 0.3049(4) 0.0823(19) Uani 1 1 d . A .
H37 H 0.8529 0.0108 0.2550 0.099 Uiso 1 1 calc R . .
C38 C 0.7644(3) 0.0981(4) 0.2961(3) 0.090(2) Uani 1 1 d . . .
H38A H 0.7152 0.0538 0.2981 0.134 Uiso 1 1 calc R A .
H38B H 0.7533 0.1299 0.2426 0.134 Uiso 1 1 calc R . .
H38C H 0.7644 0.1410 0.3418 0.134 Uiso 1 1 calc R . .
C39 C 0.8720(4) -0.0105(5) 0.3766(4) 0.117(2) Uani 1 1 d . . .
H39A H 0.8754 0.0240 0.4284 0.175 Uiso 1 1 calc R A .
H39B H 0.9300 -0.0435 0.3765 0.175 Uiso 1 1 calc R . .
H39C H 0.8202 -0.0528 0.3727 0.175 Uiso 1 1 calc R . .
C41 C 1.6908(3) -0.2810(3) 0.2305(3) 0.0542(14) Uani 1 1 d . . .
H41 H 1.7423 -0.3205 0.2179 0.065 Uiso 1 1 calc R . .
C42 C 1.6940(4) -0.2824(4) 0.3230(3) 0.091(2) Uani 1 1 d . . .
H42A H 1.7546 -0.2608 0.3500 0.136 Uiso 1 1 calc R . .
H42B H 1.6843 -0.3437 0.3414 0.136 Uiso 1 1 calc R . .
H42C H 1.6452 -0.2435 0.3384 0.136 Uiso 1 1 calc R . .
C43 C 1.7130(5) -0.1879(5) 0.2041(4) 0.128(3) Uani 1 1 d . . .
H43A H 1.6637 -0.1469 0.2147 0.191 Uiso 1 1 calc R . .
H43B H 1.7176 -0.1878 0.1444 0.191 Uiso 1 1 calc R . .
H43C H 1.7721 -0.1685 0.2359 0.191 Uiso 1 1 calc R . .
C44 C 1.5811(3) -0.3247(3) 0.0553(3) 0.0474(13) Uani 1 1 d . . .
H44 H 1.5248 -0.3584 0.0295 0.057 Uiso 1 1 calc R . .
C45 C 1.6649(4) -0.3751(4) 0.0304(3) 0.0784(18) Uani 1 1 d . . .
H45A H 1.6614 -0.3742 -0.0304 0.118 Uiso 1 1 calc R . .
H45B H 1.6643 -0.4372 0.0498 0.118 Uiso 1 1 calc R . .
H45C H 1.7223 -0.3459 0.0561 0.118 Uiso 1 1 calc R . .
C46 C 1.5730(3) -0.2307(3) 0.0160(3) 0.0646(16) Uani 1 1 d . . .
H46A H 1.6308 -0.1977 0.0329 0.097 Uiso 1 1 calc R . .
H46B H 1.5215 -0.1984 0.0350 0.097 Uiso 1 1 calc R . .
H46C H 1.5614 -0.2360 -0.0449 0.097 Uiso 1 1 calc R . .
C47 C 1.5564(3) -0.4438(3) 0.2060(3) 0.0466(13) Uani 1 1 d . . .
H47 H 1.6174 -0.4754 0.2176 0.056 Uiso 1 1 calc R . .
C48 C 1.4949(4) -0.4986(3) 0.1392(3) 0.0731(17) Uani 1 1 d . . .
H48A H 1.4821 -0.5572 0.1622 0.110 Uiso 1 1 calc R . .
H48B H 1.5270 -0.5069 0.0909 0.110 Uiso 1 1 calc R . .
H48C H 1.4365 -0.4668 0.1220 0.110 Uiso 1 1 calc R . .
C49 C 1.5140(3) -0.4457(3) 0.2876(3) 0.0638(16) Uani 1 1 d . . .
H49A H 1.4533 -0.4162 0.2786 0.096 Uiso 1 1 calc R . .
H49B H 1.5551 -0.4141 0.3315 0.096 Uiso 1 1 calc R . .
H49C H 1.5067 -0.5079 0.3046 0.096 Uiso 1 1 calc R . .
C31B C 0.9699(11) 0.1814(12) 0.3945(10) 0.032(5) Uiso 0.338(17) 1 d PDU A 2
H31B H 0.9439 0.1386 0.4325 0.039 Uiso 0.338(17) 1 calc PR A 2
C32B C 0.9174(19) 0.2697(17) 0.399(3) 0.078(13) Uiso 0.338(17) 1 d PDU A 2
H32D H 0.8986 0.2760 0.4539 0.117 Uiso 0.338(17) 1 calc PR A 2
H32E H 0.8623 0.2698 0.3559 0.117 Uiso 0.338(17) 1 calc PR A 2
H32F H 0.9578 0.3197 0.3889 0.117 Uiso 0.338(17) 1 calc PR A 2
C33B C 1.0730(10) 0.1927(14) 0.4294(15) 0.052(7) Uiso 0.338(17) 1 d PDU A 2
H33D H 1.1040 0.2254 0.3890 0.078 Uiso 0.338(17) 1 calc PR A 2
H33E H 1.1017 0.1337 0.4397 0.078 Uiso 0.338(17) 1 calc PR A 2
H33F H 1.0792 0.2264 0.4819 0.078 Uiso 0.338(17) 1 calc PR A 2

loop_
_atom_site_aniso_label
_atom_site_aniso_U_11
_atom_site_aniso_U_22
_atom_site_aniso_U_33
_atom_site_aniso_U_23
_atom_site_aniso_U_13
_atom_site_aniso_U_12
Si1 0.0445(9) 0.0608(10) 0.0442(9) -0.0008(7) 0.0105(7) 0.0251(8)
Si2 0.0350(8) 0.0407(9) 0.0440(8) 0.0036(7) 0.0108(6) 0.0122(7)
Cl1 0.0914(11) 0.0654(10) 0.0624(9) 0.0228(8) 0.0068(8) 0.0298(8)
Cl2 0.0827(10) 0.0609(9) 0.0469(8) 0.0097(7) 0.0238(7) 0.0072(8)
C1 0.035(3) 0.041(3) 0.043(3) -0.005(2) 0.010(2) 0.002(3)
C2 0.043(3) 0.048(3) 0.057(3) -0.007(3) 0.010(3) 0.010(3)
C3 0.038(3) 0.032(3) 0.036(3) 0.004(2) 0.010(2) 0.006(3)
C4 0.042(3) 0.034(3) 0.040(3) 0.006(2) 0.013(2) 0.008(3)
C11 0.027(3) 0.024(3) 0.046(3) -0.005(2) 0.010(2) -0.003(2)
C12 0.030(3) 0.022(3) 0.041(3) -0.006(2) 0.006(2) 0.001(2)
N13 0.039(2) 0.032(3) 0.049(3) 0.002(2) 0.004(2) 0.0061(19)
C14 0.049(3) 0.033(3) 0.046(3) 0.006(3) 0.002(3) 0.005(3)
C15 0.047(3) 0.039(3) 0.033(3) 0.000(3) 0.010(2) -0.002(3)
N16 0.038(2) 0.031(2) 0.035(2) -0.002(2) 0.008(2) -0.0006(18)
C17 0.032(3) 0.024(3) 0.037(3) -0.006(2) 0.010(2) -0.007(2)
C18 0.029(3) 0.019(3) 0.040(3) -0.004(2) 0.009(2) -0.001(2)
C19 0.032(3) 0.026(3) 0.039(3) -0.003(2) 0.011(2) -0.002(2)
C20 0.045(3) 0.031(3) 0.048(3) 0.003(3) 0.012(3) 0.002(2)
C21 0.061(4) 0.042(3) 0.048(3) 0.009(3) 0.016(3) 0.003(3)
C22 0.063(4) 0.055(4) 0.042(3) 0.001(3) 0.019(3) -0.006(3)
C23 0.043(3) 0.042(3) 0.053(3) -0.011(3) 0.016(3) 0.004(3)
C24 0.031(3) 0.029(3) 0.041(3) -0.007(2) 0.010(2) -0.003(2)
C31 0.053(7) 0.049(7) 0.055(5) -0.001(4) 0.010(5) 0.010(5)
C32 0.074(8) 0.058(7) 0.078(9) -0.013(6) 0.024(8) 0.019(7)
C33 0.109(9) 0.086(9) 0.053(7) -0.004(6) -0.003(6) 0.014(7)
C34 0.047(3) 0.062(4) 0.053(3) 0.004(3) 0.015(3) 0.013(3)
C35 0.089(5) 0.093(5) 0.107(5) 0.025(4) 0.034(4) -0.008(4)
C36 0.089(4) 0.115(5) 0.047(4) 0.005(4) 0.014(3) 0.016(4)
C37 0.052(4) 0.113(5) 0.088(4) 0.051(4) 0.031(3) 0.032(4)
C38 0.050(4) 0.132(6) 0.091(5) 0.025(4) 0.025(3) 0.009(4)
C39 0.090(5) 0.121(6) 0.143(6) 0.053(5) 0.033(5) 0.022(4)
C41 0.050(3) 0.063(4) 0.050(3) -0.003(3) 0.011(3) 0.004(3)
C42 0.107(5) 0.100(5) 0.058(4) 0.002(3) -0.010(4) -0.017(4)
C43 0.131(6) 0.132(7) 0.105(5) 0.040(5) -0.030(5) -0.077(5)
C44 0.046(3) 0.051(3) 0.047(3) -0.003(3) 0.013(2) 0.006(3)
C45 0.078(4) 0.098(5) 0.066(4) -0.003(3) 0.033(3) 0.025(4)
C46 0.060(4) 0.080(4) 0.055(3) 0.019(3) 0.012(3) -0.005(3)
C47 0.040(3) 0.040(3) 0.061(3) 0.006(3) 0.011(3) 0.009(2)
C48 0.081(4) 0.050(4) 0.090(4) 0.002(3) 0.015(3) -0.008(3)
C49 0.073(4) 0.051(4) 0.074(4) 0.018(3) 0.030(3) 0.018(3)

loop_
_atom_type_symbol
_atom_type_description
_atom_type_scat_dispersion_real
_atom_type_scat_dispersion_imag
_atom_type_scat_source
C C 0.0033 0.0016 'International Tables Vol C Tables 4.2.6.8 and 6.1.1.4'
H H 0.0000 0.0000 'International Tables Vol C Tables 4.2.6.8 and 6.1.1.4'
N N 0.0061 0.0033 'International Tables Vol C Tables 4.2.6.8 and 6.1.1.4'
Si Si 0.0817 0.0704 'International Tables Vol C Tables 4.2.6.8 and 6.1.1.4'
Cl Cl 0.1484 0.1585 'International Tables Vol C Tables 4.2.6.8 and 6.1.1.4'

loop_
_geom_angle_atom_site_label_1
_geom_angle_atom_site_label_2
_geom_angle_atom_site_label_3
_geom_angle
_geom_angle_site_symmetry_1
_geom_angle_site_symmetry_3
C31B Si1 C2 112.8(5) . .
C31B Si1 C34 121.8(6) . .
C2 Si1 C34 106.4(2) . .
C31B Si1 C37 99.0(7) . .
C2 Si1 C37 105.3(2) . .
C34 Si1 C37 110.4(2) . .
C31B Si1 C31 25.0(5) . .
C2 Si1 C31 104.1(3) . .
C34 Si1 C31 105.5(3) . .
C37 Si1 C31 123.9(5) . .
C4 Si2 C44 106.48(19) . .
C4 Si2 C47 106.6(2) . .
C44 Si2 C47 110.9(2) . .
C4 Si2 C41 108.8(2) . .
C44 Si2 C41 112.3(2) . .
C47 Si2 C41 111.3(2) . .
C2 C1 C11 178.1(5) . .
C1 C2 Si1 175.7(4) . .
C4 C3 C18 178.6(5) . .
C3 C4 Si2 179.0(4) . .
C12 C11 C24 118.6(4) . .
C12 C11 C1 119.7(4) . .
C24 C11 C1 121.7(4) . .
N13 C12 C11 119.4(4) . .
N13 C12 C17 119.9(4) . .
C11 C12 C17 120.7(4) . .
C14 N13 C12 117.3(4) . .
N13 C14 C15 122.7(4) . .
N13 C14 Cl1 116.8(4) . .
C15 C14 Cl1 120.5(4) . .
N16 C15 C14 122.3(4) . .
N16 C15 Cl2 117.6(4) . .
C14 C15 Cl2 120.0(4) . .
C15 N16 C17 116.8(4) . .
N16 C17 C18 118.3(4) . .
N16 C17 C12 120.9(4) . .
C18 C17 C12 120.7(4) . .
C17 C18 C19 119.4(4) . .
C17 C18 C3 119.3(4) . .
C19 C18 C3 121.2(4) . .
C18 C19 C20 121.6(4) . .
C18 C19 C24 119.4(4) . .
C20 C19 C24 119.0(4) . .
C21 C20 C19 120.9(5) . .
C21 C20 H20 119.5 . .
C19 C20 H20 119.5 . .
C20 C21 C22 120.1(5) . .
C20 C21 H21 119.9 . .
C22 C21 H21 119.9 . .
C23 C22 C21 121.3(5) . .
C23 C22 H22 119.4 . .
C21 C22 H22 119.4 . .
C22 C23 C24 120.5(5) . .
C22 C23 H23 119.8 . .
C24 C23 H23 119.8 . .
C11 C24 C19 121.2(4) . .
C11 C24 C23 120.6(4) . .
C19 C24 C23 118.2(4) . .
C32 C31 C33 112.5(11) . .
C32 C31 Si1 110.6(9) . .
C33 C31 Si1 113.1(9) . .
C32 C31 H31 106.7 . .
C33 C31 H31 106.7 . .
Si1 C31 H31 106.7 . .
C36 C34 C35 109.7(4) . .
C36 C34 Si1 112.2(3) . .
C35 C34 Si1 113.0(3) . .
C36 C34 H34 107.2 . .
C35 C34 H34 107.2 . .
Si1 C34 H34 107.2 . .
C34 C35 H35A 109.5 . .
C34 C35 H35B 109.5 . .
H35A C35 H35B 109.5 . .
C34 C35 H35C 109.5 . .
H35A C35 H35C 109.5 . .
H35B C35 H35C 109.5 . .
C34 C36 H36A 109.5 . .
C34 C36 H36B 109.5 . .
H36A C36 H36B 109.5 . .
C34 C36 H36C 109.5 . .
H36A C36 H36C 109.5 . .
H36B C36 H36C 109.5 . .
C39 C37 C38 112.5(5) . .
C39 C37 Si1 116.4(4) . .
C38 C37 Si1 113.0(4) . .
C39 C37 H37 104.5 . .
C38 C37 H37 104.5 . .
Si1 C37 H37 104.5 . .
C37 C38 H38A 109.5 . .
C37 C38 H38B 109.5 . .
H38A C38 H38B 109.5 . .
C37 C38 H38C 109.5 . .
H38A C38 H38C 109.5 . .
H38B C38 H38C 109.5 . .
C37 C39 H39A 109.5 . .
C37 C39 H39B 109.5 . .
H39A C39 H39B 109.5 . .
C37 C39 H39C 109.5 . .
H39A C39 H39C 109.5 . .
H39B C39 H39C 109.5 . .
C42 C41 C43 108.8(5) . .
C42 C41 Si2 114.3(4) . .
C43 C41 Si2 113.3(4) . .
C42 C41 H41 106.6 . .
C43 C41 H41 106.6 . .
Si2 C41 H41 106.6 . .
C41 C42 H42A 109.5 . .
C41 C42 H42B 109.5 . .
H42A C42 H42B 109.5 . .
C41 C42 H42C 109.5 . .
H42A C42 H42C 109.5 . .
H42B C42 H42C 109.5 . .
C41 C43 H43A 109.5 . .
C41 C43 H43B 109.5 . .
H43A C43 H43B 109.5 . .
C41 C43 H43C 109.5 . .
H43A C43 H43C 109.5 . .
H43B C43 H43C 109.5 . .
C46 C44 C45 110.6(4) . .
C46 C44 Si2 114.9(3) . .
C45 C44 Si2 111.9(3) . .
C46 C44 H44 106.2 . .
C45 C44 H44 106.2 . .
Si2 C44 H44 106.2 . .
C44 C45 H45A 109.5 . .
C44 C45 H45B 109.5 . .
H45A C45 H45B 109.5 . .
C44 C45 H45C 109.5 . .
H45A C45 H45C 109.5 . .
H45B C45 H45C 109.5 . .
C44 C46 H46A 109.5 . .
C44 C46 H46B 109.5 . .
H46A C46 H46B 109.5 . .
C44 C46 H46C 109.5 . .
H46A C46 H46C 109.5 . .
H46B C46 H46C 109.5 . .
C48 C47 C49 109.2(4) . .
C48 C47 Si2 113.0(3) . .
C49 C47 Si2 113.6(3) . .
C48 C47 H47 106.9 . .
C49 C47 H47 106.9 . .
Si2 C47 H47 106.9 . .
C47 C48 H48A 109.5 . .
C47 C48 H48B 109.5 . .
H48A C48 H48B 109.5 . .
C47 C48 H48C 109.5 . .
H48A C48 H48C 109.5 . .
H48B C48 H48C 109.5 . .
C47 C49 H49A 109.5 . .
C47 C49 H49B 109.5 . .
H49A C49 H49B 109.5 . .
C47 C49 H49C 109.5 . .
H49A C49 H49C 109.5 . .
H49B C49 H49C 109.5 . .
C32B C31B C33B 110.9(16) . .
C32B C31B Si1 115(2) . .
C33B C31B Si1 110.4(15) . .
C32B C31B H31B 106.6 . .
C33B C31B H31B 106.6 . .
Si1 C31B H31B 106.6 . .
C31B C32B H32D 109.5 . .
C31B C32B H32E 109.5 . .
H32D C32B H32E 109.5 . .
C31B C32B H32F 109.5 . .
H32D C32B H32F 109.5 . .
H32E C32B H32F 109.5 . .
C31B C33B H33D 109.5 . .
C31B C33B H33E 109.5 . .
H33D C33B H33E 109.5 . .
C31B C33B H33F 109.5 . .
H33D C33B H33F 109.5 . .
H33E C33B H33F 109.5 . .

loop_
_geom_bond_atom_site_label_1
_geom_bond_atom_site_label_2
_geom_bond_distance
_geom_bond_site_symmetry_2
Si1 C31B 1.804(14) .
Si1 C2 1.846(5) .
Si1 C34 1.859(5) .
Si1 C37 1.889(6) .
Si1 C31 1.943(10) .
Si2 C4 1.844(5) .
Si2 C44 1.865(4) .
Si2 C47 1.884(5) .
Si2 C41 1.885(5) .
Cl1 C14 1.729(4) .
Cl2 C15 1.725(5) .
C1 C2 1.191(6) .
C1 C11 1.428(6) .
C3 C4 1.203(5) .
C3 C18 1.428(6) .
C11 C12 1.405(6) .
C11 C24 1.415(5) .
C12 N13 1.380(5) .
C12 C17 1.415(5) .
N13 C14 1.284(5) .
C14 C15 1.430(6) .
C15 N16 1.289(5) .
N16 C17 1.380(5) .
C17 C18 1.406(5) .
C18 C19 1.415(5) .
C19 C20 1.419(5) .
C19 C24 1.422(5) .
C20 C21 1.359(6) .
C20 H20 0.9500 .
C21 C22 1.404(6) .
C21 H21 0.9500 .
C22 C23 1.351(6) .
C22 H22 0.9500 .
C23 C24 1.434(6) .
C23 H23 0.9500 .
C31 C32 1.518(9) .
C31 C33 1.527(10) .
C31 H31 1.0000 .
C32 H32A 0.9800 .
C32 H32B 0.9800 .
C32 H32C 0.9800 .
C33 H33A 0.9800 .
C33 H33B 0.9800 .
C33 H33C 0.9800 .
C34 C36 1.525(6) .
C34 C35 1.533(6) .
C34 H34 1.0000 .
C35 H35A 0.9800 .
C35 H35B 0.9800 .
C35 H35C 0.9800 .
C36 H36A 0.9800 .
C36 H36B 0.9800 .
C36 H36C 0.9800 .
C37 C39 1.471(7) .
C37 C38 1.521(6) .
C37 H37 1.0000 .
C38 H38A 0.9800 .
C38 H38B 0.9800 .
C38 H38C 0.9800 .
C39 H39A 0.9800 .
C39 H39B 0.9800 .
C39 H39C 0.9800 .
C41 C42 1.495(6) .
C41 C43 1.504(7) .
C41 H41 1.0000 .
C42 H42A 0.9800 .
C42 H42B 0.9800 .
C42 H42C 0.9800 .
C43 H43A 0.9800 .
C43 H43B 0.9800 .
C43 H43C 0.9800 .
C44 C46 1.540(6) .
C44 C45 1.540(6) .
C44 H44 1.0000 .
C45 H45A 0.9800 .
C45 H45B 0.9800 .
C45 H45C 0.9800 .
C46 H46A 0.9800 .
C46 H46B 0.9800 .
C46 H46C 0.9800 .
C47 C48 1.535(6) .
C47 C49 1.543(6) .
C47 H47 1.0000 .
C48 H48A 0.9800 .
C48 H48B 0.9800 .
C48 H48C 0.9800 .
C49 H49A 0.9800 .
C49 H49B 0.9800 .
C49 H49C 0.9800 .
C31B C32B 1.531(14) .
C31B C33B 1.536(13) .
C31B H31B 1.0000 .
C32B H32D 0.9800 .
C32B H32E 0.9800 .
C32B H32F 0.9800 .
C33B H33D 0.9800 .
C33B H33E 0.9800 .
C33B H33F 0.9800 .

loop_
_geom_torsion_atom_site_label_1
_geom_torsion_atom_site_label_2
_geom_torsion_atom_site_label_3
_geom_torsion_atom_site_label_4
_geom_torsion
_geom_torsion_site_symmetry_1
_geom_torsion_site_symmetry_2
_geom_torsion_site_symmetry_3
_geom_torsion_site_symmetry_4
C11 C1 C2 Si1 -167(11) . . . .
C31B Si1 C2 C1 -144(6) . . . .
C34 Si1 C2 C1 -8(6) . . . .
C37 Si1 C2 C1 109(6) . . . .
C31 Si1 C2 C1 -120(6) . . . .
C18 C3 C4 Si2 125(22) . . . .
C44 Si2 C4 C3 81(23) . . . .
C47 Si2 C4 C3 -38(23) . . . .
C41 Si2 C4 C3 -158(23) . . . .
C2 C1 C11 C12 172(15) . . . .
C2 C1 C11 C24 -9(15) . . . .
C24 C11 C12 N13 -178.6(3) . . . .
C1 C11 C12 N13 0.8(6) . . . .
C24 C11 C12 C17 0.3(6) . . . .
C1 C11 C12 C17 179.7(4) . . . .
C11 C12 N13 C14 176.5(4) . . . .
C17 C12 N13 C14 -2.4(6) . . . .
C12 N13 C14 C15 0.5(6) . . . .
C12 N13 C14 Cl1 -178.3(3) . . . .
N13 C14 C15 N16 2.0(7) . . . .
Cl1 C14 C15 N16 -179.2(3) . . . .
N13 C14 C15 Cl2 -176.6(4) . . . .
Cl1 C14 C15 Cl2 2.1(5) . . . .
C14 C15 N16 C17 -2.3(6) . . . .
Cl2 C15 N16 C17 176.3(3) . . . .
C15 N16 C17 C18 -178.1(4) . . . .
C15 N16 C17 C12 0.4(6) . . . .
N13 C12 C17 N16 2.1(6) . . . .
C11 C12 C17 N16 -176.9(4) . . . .
N13 C12 C17 C18 -179.6(4) . . . .
C11 C12 C17 C18 1.5(6) . . . .
N16 C17 C18 C19 176.8(4) . . . .
C12 C17 C18 C19 -1.6(6) . . . .
N16 C17 C18 C3 -0.9(6) . . . .
C12 C17 C18 C3 -179.3(4) . . . .
C4 C3 C18 C17 139(20) . . . .
C4 C3 C18 C19 -39(21) . . . .
C17 C18 C19 C20 -178.5(4) . . . .
C3 C18 C19 C20 -0.9(6) . . . .
C17 C18 C19 C24 -0.1(6) . . . .
C3 C18 C19 C24 177.5(4) . . . .
C18 C19 C20 C21 177.8(4) . . . .
C24 C19 C20 C21 -0.6(6) . . . .
C19 C20 C21 C22 0.0(7) . . . .
C20 C21 C22 C23 0.5(7) . . . .
C21 C22 C23 C24 -0.3(7) . . . .
C12 C11 C24 C19 -2.0(6) . . . .
C1 C11 C24 C19 178.6(4) . . . .
C12 C11 C24 C23 177.6(4) . . . .
C1 C11 C24 C23 -1.9(6) . . . .
C18 C19 C24 C11 1.9(6) . . . .
C20 C19 C24 C11 -179.6(4) . . . .
C18 C19 C24 C23 -177.7(4) . . . .
C20 C19 C24 C23 0.8(6) . . . .
C22 C23 C24 C11 -179.9(4) . . . .
C22 C23 C24 C19 -0.4(6) . . . .
C31B Si1 C31 C32 -72.6(17) . . . .
C2 Si1 C31 C32 173.4(10) . . . .
C34 Si1 C31 C32 61.6(11) . . . .
C37 Si1 C31 C32 -66.8(11) . . . .
C31B Si1 C31 C33 54.6(15) . . . .
C2 Si1 C31 C33 -59.4(13) . . . .
C34 Si1 C31 C33 -171.2(12) . . . .
C37 Si1 C31 C33 60.4(13) . . . .
C31B Si1 C34 C36 -169.8(7) . . . .
C2 Si1 C34 C36 59.1(4) . . . .
C37 Si1 C34 C36 -54.7(4) . . . .
C31 Si1 C34 C36 169.3(5) . . . .
C31B Si1 C34 C35 65.6(8) . . . .
C2 Si1 C34 C35 -65.5(4) . . . .
C37 Si1 C34 C35 -179.3(4) . . . .
C31 Si1 C34 C35 44.7(6) . . . .
C31B Si1 C37 C39 -55.4(7) . . . .
C2 Si1 C37 C39 61.3(5) . . . .
C34 Si1 C37 C39 175.7(5) . . . .
C31 Si1 C37 C39 -57.9(6) . . . .
C31B Si1 C37 C38 77.0(6) . . . .
C2 Si1 C37 C38 -166.3(4) . . . .
C34 Si1 C37 C38 -51.9(5) . . . .
C31 Si1 C37 C38 74.5(5) . . . .
C4 Si2 C41 C42 62.8(4) . . . .
C44 Si2 C41 C42 -179.6(4) . . . .
C47 Si2 C41 C42 -54.5(5) . . . .
C4 Si2 C41 C43 -62.6(5) . . . .
C44 Si2 C41 C43 55.0(5) . . . .
C47 Si2 C41 C43 -179.9(4) . . . .
C4 Si2 C44 C46 48.1(4) . . . .
C47 Si2 C44 C46 163.7(3) . . . .
C41 Si2 C44 C46 -71.0(4) . . . .
C4 Si2 C44 C45 175.4(3) . . . .
C47 Si2 C44 C45 -69.0(4) . . . .
C41 Si2 C44 C45 56.3(4) . . . .
C4 Si2 C47 C48 85.5(4) . . . .
C44 Si2 C47 C48 -30.1(4) . . . .
C41 Si2 C47 C48 -155.9(3) . . . .
C4 Si2 C47 C49 -39.6(4) . . . .
C44 Si2 C47 C49 -155.2(3) . . . .
C41 Si2 C47 C49 79.0(4) . . . .
C2 Si1 C31B C32B 154.8(17) . . . .
C34 Si1 C31B C32B 27(2) . . . .
C37 Si1 C31B C32B -94.3(19) . . . .
C31 Si1 C31B C32B 81(2) . . . .
C2 Si1 C31B C33B 28.1(19) . . . .
C34 Si1 C31B C33B -100.2(15) . . . .
C37 Si1 C31B C33B 139.0(16) . . . .
C31 Si1 C31B C33B -45.8(15) . . . .
